data_2233228
loop_
_publ_author_name
'Al-Adiwish, Wedad M.'
'Adan, D.'
'Mohamed Tahir, Mohamed Ibrahim'
'Yaacob, W.A.'
'Kassim, Mohammad B.'

_publ_section_title
;
 3-Amino-5-(piperidin-1-yl)thiophene-2,4-dicarbonitrile
;
_journal_coeditor_code KP2376
_journal_issue 1
_journal_name_full 'Acta Crystallographica Section E'
_journal_page_first o138
_journal_paper_doi 10.1107/S1600536811052950
_journal_volume 68
_journal_year 2012
_chemical_formula_iupac 'C11 H12 N4 S'
_chemical_formula_moiety 'C11 H12 N4 S'
_chemical_formula_sum 'C11 H12 N4 S'
_chemical_formula_weight 232.31
_chemical_name_systematic
;
3-Amino-5-(piperidin-1-yl)thiophene-2,4-dicarbonitrile
;
_space_group_IT_number 15
_symmetry_cell_setting monoclinic
_symmetry_space_group_name_Hall '-C 2yc'
_symmetry_space_group_name_H-M 'C 1 2/c 1'
_atom_sites_solution_hydrogens geom
_atom_sites_solution_primary direct
_atom_sites_solution_secondary difmap
_audit_creation_method SHELXL-97
_cell_angle_alpha 90.00
_cell_angle_beta 98.131(2)
_cell_angle_gamma 90.00
_cell_formula_units_Z 8
_cell_length_a 14.1637(3)
_cell_length_b 11.2823(3)
_cell_length_c 14.4413(3)
_cell_measurement_reflns_used 1189
_cell_measurement_temperature 423(2)
_cell_measurement_theta_max 71
_cell_measurement_theta_min 3
_cell_volume 2284.51(9)
_computing_cell_refinement 'CrysAlis RED (Oxford Diffraction, 2006)'
_computing_data_collection 'CrysAlis CCD (Oxford Diffraction, 2006)'
_computing_data_reduction 'CrysAlis RED (Oxford Diffraction, 2006)'
_computing_molecular_graphics 'SHELXTL (Sheldrick, 2008)'
_computing_publication_material
;
SHELXTL (Sheldrick, 2008), PLATON (Spek, 2009) and
publCIF (Westrip, 2010)
;
_computing_structure_refinement 'SHELXL97 (Sheldrick, 2008)'
_computing_structure_solution 'SHELXS97 (Sheldrick, 2008)'
_diffrn_ambient_temperature 423(2)
_diffrn_measured_fraction_theta_full 0.991
_diffrn_measured_fraction_theta_max 0.991
_diffrn_measurement_device_type
;
Oxford Diffraction Gemini CCD area-detector'
;
_diffrn_measurement_method \w/2\q
_diffrn_radiation_monochromator graphite
_diffrn_radiation_source 'fine-focus sealed tube'
_diffrn_radiation_type CuK\a
_diffrn_radiation_wavelength 1.54178
_diffrn_reflns_av_R_equivalents 0.0238
_diffrn_reflns_av_sigmaI/netI 0.0166
_diffrn_reflns_limit_h_max 17
_diffrn_reflns_limit_h_min -15
_diffrn_reflns_limit_k_max 13
_diffrn_reflns_limit_k_min -12
_diffrn_reflns_limit_l_max 17
_diffrn_reflns_limit_l_min -17
_diffrn_reflns_number 11636
_diffrn_reflns_theta_full 71.16
_diffrn_reflns_theta_max 71.15
_diffrn_reflns_theta_min 5.03
_exptl_absorpt_coefficient_mu 2.332
_exptl_absorpt_correction_T_max 0.7835
_exptl_absorpt_correction_T_min 0.6789
_exptl_absorpt_correction_type multi-scan
_exptl_absorpt_process_details
;
(CrysAlis PRO; Oxford Diffraction, 2006)
;
_exptl_crystal_colour brown
_exptl_crystal_density_diffrn 1.351
_exptl_crystal_density_method 'not measured'
_exptl_crystal_description plate-like
_exptl_crystal_F_000 976
_exptl_crystal_size_max 0.18
_exptl_crystal_size_mid 0.14
_exptl_crystal_size_min 0.11
_refine_diff_density_max 0.358
_refine_diff_density_min -0.293
_refine_ls_extinction_coef 0.00105(16)
_refine_ls_extinction_expression Fc^*^=kFc[1+0.001xFc^2^\l^3^/sin(2\q)]^-1/4^
_refine_ls_extinction_method 'SHELXL97 (Sheldrick, 2008)'
_refine_ls_goodness_of_fit_ref 1.046
_refine_ls_hydrogen_treatment constr
_refine_ls_matrix_type full
_refine_ls_number_parameters 146
_refine_ls_number_reflns 2188
_refine_ls_number_restraints 0
_refine_ls_restrained_S_all 1.046
_refine_ls_R_factor_all 0.0378
_refine_ls_R_factor_gt 0.0351
_refine_ls_shift/su_max 0.001
_refine_ls_shift/su_mean 0.000
_refine_ls_structure_factor_coef Fsqd
_refine_ls_weighting_details 'calc w=1/[\s^2^(Fo^2^)+(0.0635P)^2^+1.3435P] where P=(Fo^2^+2Fc^2^)/3'
_refine_ls_weighting_scheme calc
_refine_ls_wR_factor_gt 0.0953
_refine_ls_wR_factor_ref 0.0978
_reflns_number_gt 2026
_reflns_number_total 2188
_reflns_threshold_expression I>2sigma(I)
_cod_data_source_file kp2376.cif
_cod_data_source_block I
_cod_original_sg_symbol_H-M 'C 2/c'
_cod_database_code 2233228
_cod_database_fobs_code 2233228

loop_
_symmetry_equiv_pos_as_xyz
'x, y, z'
'-x, y, -z+1/2'
'x+1/2, y+1/2, z'
'-x+1/2, y+1/2, -z+1/2'
'-x, -y, -z'
'x, -y, z-1/2'
'-x+1/2, -y+1/2, -z'
'x+1/2, -y+1/2, z-1/2'

loop_
_atom_site_type_symbol
_atom_site_label
_atom_site_fract_x
_atom_site_fract_y
_atom_site_fract_z
_atom_site_U_iso_or_equiv
_atom_site_adp_type
_atom_site_calc_flag
_atom_site_refinement_flags
_atom_site_occupancy
_atom_site_symmetry_multiplicity
S S1 0.05434(2) 0.13968(4) 0.64677(2) 0.02482(16) Uani d . 1 1
N N1 -0.09012(9) 0.19216(12) 0.39813(8) 0.0267(3) Uani d . 1 1
H H1A -0.1472 0.2138 0.4039 0.032 Uiso calc R 1 1
H H1B -0.0730 0.1865 0.3435 0.032 Uiso calc R 1 1
N N2 0.11711(10) 0.11912(13) 0.30576(9) 0.0324(3) Uani d . 1 1
N N3 -0.21230(9) 0.19501(13) 0.61321(9) 0.0305(3) Uani d . 1 1
N N4 0.21438(8) 0.07773(11) 0.58195(8) 0.0227(3) Uani d . 1 1
C C1 0.12328(10) 0.11239(13) 0.55838(10) 0.0202(3) Uani d . 1 1
C C2 0.06959(10) 0.13264(12) 0.47006(10) 0.0193(3) Uani d . 1 1
C C3 -0.02745(10) 0.16710(12) 0.47476(10) 0.0201(3) Uani d . 1 1
C C4 -0.04625(10) 0.17282(14) 0.56599(10) 0.0225(3) Uani d . 1 1
C C5 -0.13693(10) 0.18534(13) 0.59338(9) 0.0229(3) Uani d . 1 1
C C6 0.09988(10) 0.12325(13) 0.38096(10) 0.0224(3) Uani d . 1 1
C C7 0.25656(11) 0.08466(16) 0.68138(10) 0.0294(4) Uani d . 1 1
H H7A 0.2077 0.0677 0.7203 0.035 Uiso calc R 1 1
H H7B 0.2794 0.1646 0.6954 0.035 Uiso calc R 1 1
C C8 0.33845(12) -0.00184(17) 0.70481(11) 0.0363(4) Uani d . 1 1
H H8A 0.3139 -0.0822 0.7006 0.044 Uiso calc R 1 1
H H8B 0.3685 0.0114 0.7686 0.044 Uiso calc R 1 1
C C9 0.41251(11) 0.01221(18) 0.63870(12) 0.0394(4) Uani d . 1 1
H H9A 0.4414 0.0902 0.6464 0.047 Uiso calc R 1 1
H H9B 0.4624 -0.0466 0.6531 0.047 Uiso calc R 1 1
C C10 0.36437(11) -0.00355(16) 0.53838(12) 0.0325(4) Uani d . 1 1
H H10A 0.4110 0.0086 0.4961 0.039 Uiso calc R 1 1
H H10B 0.3407 -0.0841 0.5299 0.039 Uiso calc R 1 1
C C11 0.28218(10) 0.08241(15) 0.51370(11) 0.0269(3) Uani d . 1 1
H H11A 0.3071 0.1623 0.5116 0.032 Uiso calc R 1 1
H H11B 0.2490 0.0634 0.4520 0.032 Uiso calc R 1 1

loop_
_atom_site_aniso_label
_atom_site_aniso_U_11
_atom_site_aniso_U_22
_atom_site_aniso_U_33
_atom_site_aniso_U_12
_atom_site_aniso_U_13
_atom_site_aniso_U_23
S1 0.0192(2) 0.0380(3) 0.0174(2) 0.00484(13) 0.00300(14) -0.00005(13)
N1 0.0193(6) 0.0404(8) 0.0200(6) 0.0078(5) 0.0022(5) -0.0001(5)
N2 0.0253(7) 0.0511(9) 0.0213(7) 0.0034(6) 0.0055(5) 0.0012(6)
N3 0.0237(7) 0.0427(8) 0.0257(7) 0.0076(6) 0.0057(5) 0.0045(6)
N4 0.0163(6) 0.0318(7) 0.0196(6) 0.0015(5) 0.0017(5) 0.0014(5)
C1 0.0192(7) 0.0209(7) 0.0211(7) -0.0018(5) 0.0048(5) 0.0001(5)
C2 0.0181(7) 0.0213(7) 0.0188(7) -0.0003(5) 0.0036(5) 0.0001(5)
C3 0.0192(7) 0.0197(7) 0.0214(7) -0.0006(5) 0.0030(5) -0.0004(5)
C4 0.0175(7) 0.0283(8) 0.0213(7) 0.0031(6) 0.0017(5) -0.0005(6)
C5 0.0232(8) 0.0263(8) 0.0189(7) 0.0041(6) 0.0017(6) 0.0010(6)
C6 0.0171(7) 0.0256(8) 0.0240(8) 0.0010(5) 0.0011(6) 0.0014(6)
C7 0.0233(7) 0.0427(10) 0.0212(7) 0.0020(6) -0.0002(6) -0.0022(6)
C8 0.0271(8) 0.0510(11) 0.0277(8) 0.0070(7) -0.0065(7) 0.0017(7)
C9 0.0192(8) 0.0573(12) 0.0395(10) 0.0081(7) -0.0035(7) -0.0037(8)
C10 0.0211(7) 0.0432(10) 0.0328(9) 0.0077(7) 0.0030(6) -0.0009(7)
C11 0.0198(7) 0.0339(9) 0.0280(8) 0.0019(6) 0.0065(6) 0.0038(6)

loop_
_atom_type_symbol
_atom_type_description
_atom_type_scat_dispersion_real
_atom_type_scat_dispersion_imag
_atom_type_scat_source
C C 0.0181 0.0091 'International Tables Vol C Tables 4.2.6.8 and 6.1.1.4'
H H 0.0000 0.0000 'International Tables Vol C Tables 4.2.6.8 and 6.1.1.4'
N N 0.0311 0.0180 'International Tables Vol C Tables 4.2.6.8 and 6.1.1.4'
S S 0.3331 0.5567 'International Tables Vol C Tables 4.2.6.8 and 6.1.1.4'

loop_
_geom_angle_atom_site_label_1
_geom_angle_atom_site_label_2
_geom_angle_atom_site_label_3
_geom_angle
C1 S1 C4 92.14(7)
C3 N1 H1A 120.0
C3 N1 H1B 120.0
H1A N1 H1B 120.0
C1 N4 C11 120.92(12)
C1 N4 C7 118.17(12)
C11 N4 C7 115.90(12)
N4 C1 C2 130.70(13)
N4 C1 S1 118.91(10)
C2 C1 S1 110.39(10)
C1 C2 C6 128.05(13)
C1 C2 C3 113.45(12)
C6 C2 C3 118.50(13)
N1 C3 C4 125.45(13)
N1 C3 C2 122.72(13)
C4 C3 C2 111.82(12)
C3 C4 C5 125.50(13)
C3 C4 S1 112.16(11)
C5 C4 S1 121.67(11)
N3 C5 C4 178.05(15)
N2 C6 C2 174.32(16)
N4 C7 C8 111.97(13)
N4 C7 H7A 109.2
C8 C7 H7A 109.2
N4 C7 H7B 109.2
C8 C7 H7B 109.2
H7A C7 H7B 107.9
C7 C8 C9 111.46(14)
C7 C8 H8A 109.3
C9 C8 H8A 109.3
C7 C8 H8B 109.3
C9 C8 H8B 109.3
H8A C8 H8B 108.0
C10 C9 C8 109.21(13)
C10 C9 H9A 109.8
C8 C9 H9A 109.8
C10 C9 H9B 109.8
C8 C9 H9B 109.8
H9A C9 H9B 108.3
C11 C10 C9 111.98(14)
C11 C10 H10A 109.2
C9 C10 H10A 109.2
C11 C10 H10B 109.2
C9 C10 H10B 109.2
H10A C10 H10B 107.9
N4 C11 C10 111.79(12)
N4 C11 H11A 109.3
C10 C11 H11A 109.3
N4 C11 H11B 109.3
C10 C11 H11B 109.3
H11A C11 H11B 107.9

loop_
_geom_bond_atom_site_label_1
_geom_bond_atom_site_label_2
_geom_bond_distance
S1 C1 1.7407(14)
S1 C4 1.7493(14)
N1 C3 1.3471(19)
N1 H1A 0.8600
N1 H1B 0.8600
N2 C6 1.147(2)
N3 C5 1.149(2)
N4 C1 1.3452(19)
N4 C11 1.4710(18)
N4 C7 1.4773(18)
C1 C2 1.408(2)
C2 C6 1.417(2)
C2 C3 1.439(2)
C3 C4 1.382(2)
C4 C5 1.403(2)
C7 C8 1.517(2)
C7 H7A 0.9700
C7 H7B 0.9700
C8 C9 1.523(2)
C8 H8A 0.9700
C8 H8B 0.9700
C9 C10 1.522(2)
C9 H9A 0.9700
C9 H9B 0.9700
C10 C11 1.518(2)
C10 H10A 0.9700
C10 H10B 0.9700
C11 H11A 0.9700
C11 H11B 0.9700

loop_
_geom_hbond_atom_site_label_D
_geom_hbond_atom_site_label_H
_geom_hbond_atom_site_label_A
_geom_hbond_site_symmetry_A
_geom_hbond_distance_DH
_geom_hbond_distance_HA
_geom_hbond_distance_DA
_geom_hbond_angle_DHA
_geom_hbond_publ_flag
N1 H1A N3 7_456 0.86 2.22 3.0576(19) 164 yes
N1 H1B N2 2_555 0.86 2.29 3.0293(17) 145 yes
C7 H7A S1 1_555 0.97 2.42 2.9041(16) 110 no

loop_
_cod_related_entry_id
_cod_related_entry_database
_cod_related_entry_code
1 ChemSpider 30657344
